data_4505505
loop_
_publ_author_name
'Ali, Afsar'
'Hundal, Geeta'
'Gupta, Rajeev'

_publ_section_title
;
 Co3+-Based Building Blocks with Appended Phenol and Catechol Groups:
 Examples of Placing Hydrogen-Bond Donors and Acceptors in a Single
 Molecule
;
_journal_issue 3
_journal_name_full 'Crystal Growth &amp; Design'
_journal_page_first 1308
_journal_paper_doi 10.1021/cg201369g
_journal_volume 12
_journal_year 2012
_chemical_formula_sum 'C44 H42 Co N6 Na O10'
_chemical_formula_weight 896.76
_chemical_name_systematic
; 
 ? 
;
_space_group_IT_number 14
_symmetry_space_group_name_Hall '-P 2ybc'
_symmetry_space_group_name_H-M 'P 1 21/c 1'
_atom_sites_solution_hydrogens geom
_atom_sites_solution_primary direct
_atom_sites_solution_secondary difmap
_audit_creation_method SHELXL-97
_cell_angle_alpha 90.00
_cell_angle_beta 101.633(7)
_cell_angle_gamma 90.00
_cell_formula_units_Z 4
_cell_length_a 13.9491(7)
_cell_length_b 18.6397(7)
_cell_length_c 16.7980(14)
_cell_measurement_temperature 293(2)
_cell_volume 4277.9(5)
_computing_structure_refinement 'SHELXL-97 (Sheldrick, 1997)'
_computing_structure_solution 'SHELXS-97 (Sheldrick, 1990)'
_diffrn_ambient_temperature 293(2)
_diffrn_measured_fraction_theta_full 0.887
_diffrn_measured_fraction_theta_max 0.887
_diffrn_radiation_monochromator graphite
_diffrn_radiation_source 'fine-focus sealed tube'
_diffrn_radiation_type MoK\a
_diffrn_radiation_wavelength 0.71073
_diffrn_reflns_av_R_equivalents 0.0718
_diffrn_reflns_av_sigmaI/netI 0.0788
_diffrn_reflns_limit_h_max 18
_diffrn_reflns_limit_h_min -18
_diffrn_reflns_limit_k_max 24
_diffrn_reflns_limit_k_min -24
_diffrn_reflns_limit_l_max 22
_diffrn_reflns_limit_l_min -22
_diffrn_reflns_number 28048
_diffrn_reflns_theta_full 29.08
_diffrn_reflns_theta_max 29.08
_diffrn_reflns_theta_min 3.18
_exptl_absorpt_coefficient_mu 0.477
_exptl_absorpt_correction_T_max 0.9276
_exptl_absorpt_correction_T_min 0.9191
_exptl_crystal_density_diffrn 1.392
_exptl_crystal_density_method 'not measured'
_exptl_crystal_F_000 1864
_exptl_crystal_size_max 0.18
_exptl_crystal_size_mid 0.16
_exptl_crystal_size_min 0.16
_refine_diff_density_max 1.169
_refine_diff_density_min -0.739
_refine_diff_density_rms 0.095
_refine_ls_extinction_method none
_refine_ls_goodness_of_fit_ref 0.990
_refine_ls_hydrogen_treatment mixed
_refine_ls_matrix_type full
_refine_ls_number_parameters 560
_refine_ls_number_reflns 10169
_refine_ls_number_restraints 0
_refine_ls_restrained_S_all 0.990
_refine_ls_R_factor_all 0.1025
_refine_ls_R_factor_gt 0.0681
_refine_ls_shift/su_max 0.000
_refine_ls_shift/su_mean 0.000
_refine_ls_structure_factor_coef Fsqd
_refine_ls_weighting_details 'calc w=1/[\s^2^(Fo^2^)+(0.1247P)^2^+0.0000P] where P=(Fo^2^+2Fc^2^)/3'
_refine_ls_weighting_scheme calc
_refine_ls_wR_factor_gt 0.1811
_refine_ls_wR_factor_ref 0.1976
_reflns_number_gt 6752
_reflns_number_total 10169
_reflns_threshold_expression >2sigma(I)
_cod_data_source_file cg201369g_si_001.cif
_cod_data_source_block 1P
_cod_original_cell_volume 4277.9(4)
_cod_database_code 4505505

loop_
_symmetry_equiv_pos_as_xyz
'x, y, z'
'-x, y+1/2, -z+1/2'
'-x, -y, -z'
'x, -y-1/2, z-1/2'

loop_
_atom_site_label
_atom_site_type_symbol
_atom_site_fract_x
_atom_site_fract_y
_atom_site_fract_z
_atom_site_U_iso_or_equiv
_atom_site_adp_type
_atom_site_occupancy
_atom_site_symmetry_multiplicity
_atom_site_calc_flag
_atom_site_refinement_flags
C1 C 0.3752(2) 0.22618(14) 0.68321(19) 0.0252(6) Uani 1 1 d .
C2 C 0.3952(2) 0.29066(15) 0.6495(2) 0.0328(7) Uani 1 1 d .
H2 H 0.4061 0.3320 0.6809 0.039 Uiso 1 1 calc R
C3 C 0.3985(2) 0.29216(16) 0.5676(2) 0.0366(8) Uani 1 1 d .
H3 H 0.4120 0.3350 0.5437 0.044 Uiso 1 1 calc R
C4 C 0.3821(2) 0.23051(15) 0.5211(2) 0.0349(7) Uani 1 1 d .
H4 H 0.3832 0.2314 0.4660 0.042 Uiso 1 1 calc R
C5 C 0.3639(2) 0.16740(15) 0.5590(2) 0.0270(6) Uani 1 1 d .
C6 C 0.3484(2) 0.09391(15) 0.5218(2) 0.0276(6) Uani 1 1 d .
C7 C 0.3191(2) -0.02780(15) 0.5537(2) 0.0290(6) Uani 1 1 d .
C8 C 0.2292(2) -0.06260(18) 0.5452(2) 0.0404(8) Uani 1 1 d .
H8 H 0.1733 -0.0363 0.5478 0.048 Uiso 1 1 calc R
C9 C 0.2226(3) -0.13601(19) 0.5330(3) 0.0506(10) Uani 1 1 d .
H9 H 0.1622 -0.1588 0.5269 0.061 Uiso 1 1 calc R
C10 C 0.3060(3) -0.17571(17) 0.5299(3) 0.0481(10) Uani 1 1 d .
C11 C 0.3943(3) -0.14210(17) 0.5368(2) 0.0404(8) Uani 1 1 d .
H11 H 0.4499 -0.1685 0.5334 0.048 Uiso 1 1 calc R
C12 C 0.4008(2) -0.06772(16) 0.5489(2) 0.0346(7) Uani 1 1 d .
H12 H 0.4611 -0.0450 0.5539 0.042 Uiso 1 1 calc R
C13 C 0.3683(4) -0.2890(2) 0.5009(4) 0.097(2) Uani 1 1 d .
H13A H 0.3487 -0.3384 0.4934 0.146 Uiso 1 1 calc R
H13B H 0.4229 -0.2852 0.5457 0.146 Uiso 1 1 calc R
H13C H 0.3868 -0.2715 0.4524 0.146 Uiso 1 1 calc R
C14 C 0.3635(2) 0.21288(14) 0.7687(2) 0.0267(6) Uani 1 1 d .
C15 C 0.3241(2) 0.11895(15) 0.8543(2) 0.0317(7) Uani 1 1 d .
C16 C 0.2395(3) 0.1434(2) 0.8792(3) 0.0492(9) Uani 1 1 d .
H16 H 0.2023 0.1795 0.8495 0.059 Uiso 1 1 calc R
C17 C 0.2105(3) 0.1157(2) 0.9455(3) 0.0581(11) Uani 1 1 d .
H17 H 0.1554 0.1340 0.9618 0.070 Uiso 1 1 calc R
C18 C 0.2617(3) 0.0617(2) 0.9875(3) 0.0562(11) Uani 1 1 d .
C19 C 0.3454(3) 0.03617(19) 0.9675(3) 0.0592(12) Uani 1 1 d .
H19 H 0.3811 -0.0001 0.9980 0.071 Uiso 1 1 calc R
C20 C 0.3776(3) 0.06620(18) 0.8985(2) 0.0461(9) Uani 1 1 d .
H20 H 0.4347 0.0497 0.8842 0.055 Uiso 1 1 calc R
C21 C 0.2725(5) -0.0157(3) 1.0989(4) 0.100(2) Uani 1 1 d .
H21A H 0.2391 -0.0281 1.1416 0.150 Uiso 1 1 calc R
H21B H 0.3375 0.0004 1.1220 0.150 Uiso 1 1 calc R
H21C H 0.2759 -0.0569 1.0654 0.150 Uiso 1 1 calc R
C22 C 0.2102(2) -0.01875(16) 0.7299(2) 0.0364(8) Uani 1 1 d .
C23 C 0.1850(3) -0.08556(18) 0.7569(3) 0.0505(10) Uani 1 1 d .
H23 H 0.1208 -0.0956 0.7608 0.061 Uiso 1 1 calc R
C24 C 0.2570(3) -0.13603(18) 0.7774(3) 0.0545(11) Uani 1 1 d .
H24 H 0.2412 -0.1810 0.7951 0.065 Uiso 1 1 calc R
C25 C 0.3524(3) -0.12152(17) 0.7723(3) 0.0471(10) Uani 1 1 d .
H25 H 0.4009 -0.1562 0.7855 0.056 Uiso 1 1 calc R
C26 C 0.3741(2) -0.05301(15) 0.7467(2) 0.0303(7) Uani 1 1 d .
C27 C 0.1426(2) 0.04132(18) 0.6956(2) 0.0388(8) Uani 1 1 d .
C28 C 0.1360(2) 0.15041(17) 0.6212(2) 0.0345(7) Uani 1 1 d .
C29 C 0.1349(2) 0.21857(18) 0.6536(3) 0.0420(8) Uani 1 1 d .
H29 H 0.1676 0.2271 0.7067 0.050 Uiso 1 1 calc R
C30 C 0.0859(3) 0.2744(2) 0.6082(3) 0.0533(10) Uani 1 1 d .
H30 H 0.0856 0.3199 0.6309 0.064 Uiso 1 1 calc R
C31 C 0.0379(3) 0.2623(2) 0.5297(3) 0.0501(10) Uani 1 1 d .
C32 C 0.0377(3) 0.1957(2) 0.4966(3) 0.0572(11) Uani 1 1 d .
H32 H 0.0045 0.1874 0.4436 0.069 Uiso 1 1 calc R
C33 C 0.0879(3) 0.1393(2) 0.5426(3) 0.0489(9) Uani 1 1 d .
H33 H 0.0885 0.0939 0.5196 0.059 Uiso 1 1 calc R
C34 C -0.0618(4) 0.3115(3) 0.4093(4) 0.102(2) Uani 1 1 d .
H34A H -0.0909 0.3562 0.3887 0.153 Uiso 1 1 calc R
H34B H -0.1122 0.2764 0.4090 0.153 Uiso 1 1 calc R
H34C H -0.0180 0.2953 0.3757 0.153 Uiso 1 1 calc R
C35 C 0.4713(2) -0.02488(15) 0.7375(2) 0.0280(6) Uani 1 1 d .
C36 C 0.5554(2) 0.08209(14) 0.7160(2) 0.0272(6) Uani 1 1 d .
C37 C 0.5840(2) 0.13722(17) 0.7715(2) 0.0363(8) Uani 1 1 d .
H37 H 0.5438 0.1500 0.8072 0.044 Uiso 1 1 calc R
C38 C 0.6712(2) 0.17322(17) 0.7744(2) 0.0410(8) Uani 1 1 d .
H38 H 0.6892 0.2101 0.8117 0.049 Uiso 1 1 calc R
C39 C 0.7319(2) 0.15461(17) 0.7218(2) 0.0365(8) Uani 1 1 d .
C40 C 0.7040(2) 0.10104(18) 0.6653(2) 0.0392(8) Uani 1 1 d .
H40 H 0.7437 0.0889 0.6290 0.047 Uiso 1 1 calc R
C41 C 0.6154(2) 0.06513(16) 0.6630(2) 0.0341(7) Uani 1 1 d .
H41 H 0.5966 0.0290 0.6249 0.041 Uiso 1 1 calc R
C42 C 0.8858(3) 0.1724(3) 0.6822(4) 0.0809(17) Uani 1 1 d .
H42A H 0.9420 0.2032 0.6942 0.121 Uiso 1 1 calc R
H42B H 0.8558 0.1766 0.6257 0.121 Uiso 1 1 calc R
H42C H 0.9056 0.1236 0.6942 0.121 Uiso 1 1 calc R
C43 C 0.0074(5) -0.0167(4) 0.8851(5) 0.108(2) Uani 1 1 d .
H43A H 0.0762 -0.0169 0.8851 0.162 Uiso 1 1 calc R
H43B H -0.0096 -0.0596 0.9106 0.162 Uiso 1 1 calc R
H43C H -0.0081 0.0244 0.9146 0.162 Uiso 1 1 calc R
C44 C 0.1302(5) 0.3686(4) 0.8299(5) 0.130(3) Uani 1 1 d .
H44A H 0.0615 0.3742 0.8082 0.195 Uiso 1 1 calc R
H44B H 0.1475 0.3942 0.8803 0.195 Uiso 1 1 calc R
H44C H 0.1451 0.3186 0.8391 0.195 Uiso 1 1 calc R
N1 N 0.36086(16) 0.16692(12) 0.63796(15) 0.0232(5) Uani 1 1 d .
N2 N 0.32690(17) 0.04633(12) 0.57408(16) 0.0269(5) Uani 1 1 d .
N3 N 0.34641(17) 0.14342(12) 0.78075(16) 0.0272(5) Uani 1 1 d .
N4 N 0.30248(18) -0.00496(12) 0.72684(16) 0.0278(6) Uani 1 1 d .
N5 N 0.18974(18) 0.09331(13) 0.66580(18) 0.0326(6) Uani 1 1 d .
N6 N 0.46660(16) 0.04457(12) 0.71716(16) 0.0258(5) Uani 1 1 d .
O1 O 0.35595(18) 0.08407(11) 0.45006(15) 0.0371(5) Uani 1 1 d .
O2 O 0.37049(18) 0.26306(11) 0.81872(15) 0.0395(5) Uani 1 1 d .
O3 O 0.54586(15) -0.06423(11) 0.75073(16) 0.0375(6) Uani 1 1 d .
O4 O 0.05244(17) 0.03696(15) 0.6940(2) 0.0616(9) Uani 1 1 d .
O5 O 0.2907(2) -0.24852(13) 0.5169(2) 0.0746(10) Uani 1 1 d .
O6 O 0.2238(3) 0.0367(2) 1.0538(2) 0.0858(11) Uani 1 1 d .
O7 O -0.0091(2) 0.32136(17) 0.4898(2) 0.0796(11) Uani 1 1 d .
O8 O 0.81738(17) 0.19292(13) 0.7305(2) 0.0543(8) Uani 1 1 d .
O9 O -0.0450(3) -0.0136(3) 0.8056(3) 0.1241(19) Uani 1 1 d .
H9A H -0.0276 0.0215 0.7828 0.149 Uiso 1 1 calc R
O10 O 0.1838(2) 0.3960(2) 0.7743(3) 0.0883(11) Uani 1 1 d .
H10 H 0.1337 0.4296 0.7492 0.106 Uiso 1 1 d .
Na1 Na 0.34887(10) 0.38591(7) 0.82046(9) 0.0389(3) Uani 1 1 d .
Co1 Co 0.33253(3) 0.082037(18) 0.68441(3) 0.02353(13) Uani 1 1 d .

loop_
_atom_site_aniso_label
_atom_site_aniso_U_11
_atom_site_aniso_U_22
_atom_site_aniso_U_33
_atom_site_aniso_U_23
_atom_site_aniso_U_13
_atom_site_aniso_U_12
C1 0.0327(15) 0.0216(12) 0.0214(15) -0.0012(12) 0.0053(12) 0.0005(11)
C2 0.0479(18) 0.0210(13) 0.0298(18) -0.0013(13) 0.0087(14) -0.0034(12)
C3 0.056(2) 0.0241(14) 0.0317(19) 0.0072(14) 0.0122(16) -0.0011(13)
C4 0.0541(19) 0.0273(14) 0.0250(17) 0.0049(14) 0.0121(15) 0.0025(13)
C5 0.0312(14) 0.0270(13) 0.0229(16) 0.0011(13) 0.0056(12) 0.0027(11)
C6 0.0302(15) 0.0252(13) 0.0264(17) 0.0000(13) 0.0033(12) 0.0010(11)
C7 0.0383(16) 0.0268(13) 0.0224(16) -0.0020(13) 0.0072(13) -0.0029(12)
C8 0.0404(18) 0.0383(16) 0.044(2) -0.0099(17) 0.0116(16) -0.0032(14)
C9 0.055(2) 0.0431(18) 0.057(3) -0.006(2) 0.0181(19) -0.0206(17)
C10 0.073(3) 0.0276(15) 0.047(2) -0.0056(17) 0.020(2) -0.0087(16)
C11 0.0497(19) 0.0313(15) 0.040(2) -0.0045(16) 0.0085(16) 0.0055(14)
C12 0.0383(17) 0.0321(15) 0.0323(19) -0.0048(14) 0.0044(14) -0.0030(13)
C13 0.139(5) 0.034(2) 0.131(6) -0.021(3) 0.058(4) -0.006(3)
C14 0.0347(15) 0.0221(13) 0.0231(16) -0.0035(12) 0.0053(12) 0.0007(11)
C15 0.0428(17) 0.0300(15) 0.0220(16) -0.0011(14) 0.0060(13) -0.0047(13)
C16 0.052(2) 0.062(2) 0.038(2) 0.003(2) 0.0176(18) -0.0021(18)
C17 0.063(3) 0.073(3) 0.042(2) 0.008(2) 0.020(2) -0.003(2)
C18 0.069(3) 0.062(2) 0.042(2) -0.004(2) 0.023(2) -0.020(2)
C19 0.094(3) 0.0331(17) 0.040(2) 0.0107(18) -0.010(2) -0.0029(19)
C20 0.072(3) 0.0379(17) 0.0272(19) 0.0018(16) 0.0076(18) 0.0050(16)
C21 0.144(5) 0.089(4) 0.057(4) 0.022(3) -0.006(4) -0.003(4)
C22 0.0376(17) 0.0310(15) 0.043(2) 0.0030(15) 0.0133(15) -0.0031(13)
C23 0.046(2) 0.0401(18) 0.071(3) 0.012(2) 0.025(2) -0.0069(15)
C24 0.062(2) 0.0290(16) 0.076(3) 0.0167(19) 0.023(2) -0.0046(16)
C25 0.050(2) 0.0275(15) 0.064(3) 0.0114(18) 0.0132(19) 0.0018(14)
C26 0.0394(16) 0.0217(13) 0.0289(18) 0.0024(13) 0.0043(13) 0.0013(12)
C27 0.0349(17) 0.0411(17) 0.043(2) 0.0058(16) 0.0136(15) 0.0001(13)
C28 0.0264(15) 0.0394(16) 0.039(2) 0.0091(16) 0.0090(14) 0.0046(12)
C29 0.0420(18) 0.0395(17) 0.042(2) 0.0042(17) 0.0036(16) 0.0045(14)
C30 0.058(2) 0.0384(18) 0.058(3) 0.0050(19) 0.000(2) 0.0113(16)
C31 0.043(2) 0.049(2) 0.056(3) 0.021(2) 0.0063(18) 0.0086(16)
C32 0.046(2) 0.075(3) 0.045(3) 0.011(2) -0.0045(18) 0.0083(19)
C33 0.049(2) 0.049(2) 0.045(2) 0.0009(19) 0.0005(18) 0.0077(16)
C34 0.087(4) 0.093(4) 0.105(5) 0.050(4) -0.031(4) -0.001(3)
C35 0.0341(15) 0.0235(13) 0.0261(17) 0.0007(13) 0.0052(13) 0.0028(11)
C36 0.0342(15) 0.0229(13) 0.0232(16) 0.0033(13) 0.0027(12) 0.0017(11)
C37 0.0370(17) 0.0380(16) 0.035(2) -0.0084(16) 0.0112(15) -0.0004(13)
C38 0.0400(18) 0.0370(16) 0.046(2) -0.0136(17) 0.0084(16) -0.0051(14)
C39 0.0302(16) 0.0338(15) 0.044(2) 0.0046(16) 0.0043(14) -0.0009(13)
C40 0.0415(18) 0.0400(16) 0.040(2) -0.0005(16) 0.0182(16) -0.0011(14)
C41 0.0429(18) 0.0300(14) 0.0304(18) -0.0076(14) 0.0094(15) -0.0051(13)
C42 0.049(2) 0.099(4) 0.103(5) -0.024(3) 0.035(3) -0.025(2)
C43 0.116(5) 0.108(5) 0.094(5) -0.017(4) 0.009(4) -0.029(4)
C44 0.087(4) 0.196(8) 0.113(6) 0.042(6) 0.033(4) -0.010(5)
N1 0.0253(11) 0.0237(11) 0.0200(13) 0.0014(10) 0.0033(10) 0.0022(9)
N2 0.0333(13) 0.0257(12) 0.0219(14) -0.0033(11) 0.0061(10) 0.0005(10)
N3 0.0331(13) 0.0248(11) 0.0234(14) 0.0008(11) 0.0055(11) 0.0009(9)
N4 0.0356(13) 0.0247(11) 0.0246(14) 0.0002(11) 0.0093(11) -0.0015(10)
N5 0.0314(13) 0.0302(12) 0.0366(17) 0.0036(12) 0.0075(12) 0.0015(10)
N6 0.0322(13) 0.0230(11) 0.0227(14) -0.0007(10) 0.0069(10) 0.0027(9)
O1 0.0584(14) 0.0334(11) 0.0213(12) -0.0016(10) 0.0127(11) -0.0004(10)
O2 0.0643(15) 0.0290(11) 0.0271(13) -0.0039(10) 0.0137(11) -0.0041(10)
O3 0.0388(12) 0.0276(10) 0.0462(16) 0.0081(11) 0.0088(11) 0.0063(9)
O4 0.0354(13) 0.0662(17) 0.086(3) 0.0246(17) 0.0197(14) 0.0022(12)
O5 0.103(2) 0.0300(12) 0.099(3) -0.0154(16) 0.039(2) -0.0159(14)
O6 0.093(2) 0.102(3) 0.068(3) 0.028(2) 0.029(2) -0.004(2)
O7 0.077(2) 0.0657(19) 0.085(3) 0.0306(19) -0.0107(19) 0.0208(16)
O8 0.0382(13) 0.0494(14) 0.077(2) -0.0093(15) 0.0160(13) -0.0111(11)
O9 0.095(3) 0.202(5) 0.073(3) 0.011(3) 0.014(2) -0.084(3)
O10 0.0595(19) 0.123(3) 0.080(3) 0.022(3) 0.0071(19) 0.0086(19)
Na1 0.0519(8) 0.0354(6) 0.0308(8) -0.0041(6) 0.0116(6) -0.0040(5)
Co1 0.0296(2) 0.01889(19) 0.0225(2) 0.00137(16) 0.00620(16) 0.00097(14)

loop_
_atom_type_symbol
_atom_type_description
_atom_type_scat_dispersion_real
_atom_type_scat_dispersion_imag
_atom_type_scat_source
C C 0.0033 0.0016 'International Tables Vol C Tables 4.2.6.8 and 6.1.1.4'
H H 0.0000 0.0000 'International Tables Vol C Tables 4.2.6.8 and 6.1.1.4'
N N 0.0061 0.0033 'International Tables Vol C Tables 4.2.6.8 and 6.1.1.4'
O O 0.0106 0.0060 'International Tables Vol C Tables 4.2.6.8 and 6.1.1.4'
Na Na 0.0362 0.0249 'International Tables Vol C Tables 4.2.6.8 and 6.1.1.4'
Co Co 0.3494 0.9721 'International Tables Vol C Tables 4.2.6.8 and 6.1.1.4'

loop_
_geom_angle_atom_site_label_1
_geom_angle_atom_site_label_2
_geom_angle_atom_site_label_3
_geom_angle
_geom_angle_site_symmetry_1
_geom_angle_site_symmetry_3
N1 C1 C2 120.4(3) . .
N1 C1 C14 112.1(2) . .
C2 C1 C14 127.4(3) . .
C1 C2 C3 118.4(3) . .
C1 C2 H2 120.8 . .
C3 C2 H2 120.8 . .
C4 C3 C2 120.6(3) . .
C4 C3 H3 119.7 . .
C2 C3 H3 119.7 . .
C3 C4 C5 118.1(3) . .
C3 C4 H4 120.9 . .
C5 C4 H4 120.9 . .
N1 C5 C4 120.5(3) . .
N1 C5 C6 112.1(3) . .
C4 C5 C6 127.4(3) . .
O1 C6 N2 128.2(3) . .
O1 C6 C5 120.3(3) . .
N2 C6 C5 111.5(3) . .
C12 C7 C8 118.7(3) . .
C12 C7 N2 121.0(3) . .
C8 C7 N2 120.0(3) . .
C9 C8 C7 120.5(3) . .
C9 C8 H8 119.7 . .
C7 C8 H8 119.7 . .
C8 C9 C10 120.1(3) . .
C8 C9 H9 120.0 . .
C10 C9 H9 120.0 . .
C11 C10 O5 124.8(3) . .
C11 C10 C9 120.0(3) . .
O5 C10 C9 115.2(3) . .
C10 C11 C12 119.8(3) . .
C10 C11 H11 120.1 . .
C12 C11 H11 120.1 . .
C7 C12 C11 120.9(3) . .
C7 C12 H12 119.6 . .
C11 C12 H12 119.6 . .
O5 C13 H13A 109.5 . .
O5 C13 H13B 109.5 . .
H13A C13 H13B 109.5 . .
O5 C13 H13C 109.5 . .
H13A C13 H13C 109.5 . .
H13B C13 H13C 109.5 . .
O2 C14 N3 128.0(3) . .
O2 C14 C1 120.8(3) . .
N3 C14 C1 111.2(3) . .
C20 C15 C16 118.3(3) . .
C20 C15 N3 121.2(3) . .
C16 C15 N3 120.2(3) . .
C17 C16 C15 121.7(4) . .
C17 C16 H16 119.1 . .
C15 C16 H16 119.1 . .
C18 C17 C16 119.9(4) . .
C18 C17 H17 120.1 . .
C16 C17 H17 120.1 . .
C17 C18 C19 121.4(4) . .
C17 C18 O6 114.7(4) . .
C19 C18 O6 123.9(4) . .
C18 C19 C20 119.0(4) . .
C18 C19 H19 120.5 . .
C20 C19 H19 120.5 . .
C15 C20 C19 119.6(4) . .
C15 C20 H20 120.2 . .
C19 C20 H20 120.2 . .
O6 C21 H21A 109.5 . .
O6 C21 H21B 109.5 . .
H21A C21 H21B 109.5 . .
O6 C21 H21C 109.5 . .
H21A C21 H21C 109.5 . .
H21B C21 H21C 109.5 . .
N4 C22 C23 119.8(3) . .
N4 C22 C27 112.4(3) . .
C23 C22 C27 127.7(3) . .
C24 C23 C22 118.4(3) . .
C24 C23 H23 120.8 . .
C22 C23 H23 120.8 . .
C23 C24 C25 121.2(3) . .
C23 C24 H24 119.4 . .
C25 C24 H24 119.4 . .
C24 C25 C26 118.0(3) . .
C24 C25 H25 121.0 . .
C26 C25 H25 121.0 . .
N4 C26 C25 119.5(3) . .
N4 C26 C35 112.9(2) . .
C25 C26 C35 127.6(3) . .
O4 C27 N5 127.7(3) . .
O4 C27 C22 120.6(3) . .
N5 C27 C22 111.7(3) . .
C33 C28 C29 118.4(3) . .
C33 C28 N5 119.8(3) . .
C29 C28 N5 121.7(3) . .
C28 C29 C30 121.1(4) . .
C28 C29 H29 119.4 . .
C30 C29 H29 119.4 . .
C31 C30 C29 119.7(4) . .
C31 C30 H30 120.1 . .
C29 C30 H30 120.1 . .
C32 C31 C30 120.2(3) . .
C32 C31 O7 124.5(4) . .
C30 C31 O7 115.2(4) . .
C31 C32 C33 119.9(4) . .
C31 C32 H32 120.1 . .
C33 C32 H32 120.1 . .
C28 C33 C32 120.6(4) . .
C28 C33 H33 119.7 . .
C32 C33 H33 119.7 . .
O7 C34 H34A 109.5 . .
O7 C34 H34B 109.5 . .
H34A C34 H34B 109.5 . .
O7 C34 H34C 109.5 . .
H34A C34 H34C 109.5 . .
H34B C34 H34C 109.5 . .
O3 C35 N6 127.4(3) . .
O3 C35 C26 121.0(3) . .
N6 C35 C26 111.6(2) . .
C41 C36 C37 118.3(3) . .
C41 C36 N6 122.7(3) . .
C37 C36 N6 119.0(3) . .
C38 C37 C36 120.9(3) . .
C38 C37 H37 119.5 . .
C36 C37 H37 119.5 . .
C37 C38 C39 120.2(3) . .
C37 C38 H38 119.9 . .
C39 C38 H38 119.9 . .
O8 C39 C40 124.7(3) . .
O8 C39 C38 115.6(3) . .
C40 C39 C38 119.8(3) . .
C39 C40 C41 119.3(3) . .
C39 C40 H40 120.3 . .
C41 C40 H40 120.3 . .
C36 C41 C40 121.4(3) . .
C36 C41 H41 119.3 . .
C40 C41 H41 119.3 . .
O8 C42 H42A 109.5 . .
O8 C42 H42B 109.5 . .
H42A C42 H42B 109.5 . .
O8 C42 H42C 109.5 . .
H42A C42 H42C 109.5 . .
H42B C42 H42C 109.5 . .
O9 C43 H43A 109.5 . .
O9 C43 H43B 109.5 . .
H43A C43 H43B 109.5 . .
O9 C43 H43C 109.5 . .
H43A C43 H43C 109.5 . .
H43B C43 H43C 109.5 . .
O10 C44 H44A 109.5 . .
O10 C44 H44B 109.5 . .
H44A C44 H44B 109.5 . .
O10 C44 H44C 109.5 . .
H44A C44 H44C 109.5 . .
H44B C44 H44C 109.5 . .
C1 N1 C5 122.0(2) . .
C1 N1 Co1 119.4(2) . .
C5 N1 Co1 118.61(19) . .
C6 N2 C7 120.5(3) . .
C6 N2 Co1 115.44(19) . .
C7 N2 Co1 123.1(2) . .
C14 N3 C15 121.5(3) . .
C14 N3 Co1 115.5(2) . .
C15 N3 Co1 122.18(18) . .
C22 N4 C26 123.0(3) . .
C22 N4 Co1 118.8(2) . .
C26 N4 Co1 117.9(2) . .
C27 N5 C28 119.8(3) . .
C27 N5 Co1 115.2(2) . .
C28 N5 Co1 124.9(2) . .
C35 N6 C36 118.7(2) . .
C35 N6 Co1 114.17(18) . .
C36 N6 Co1 126.95(17) . .
C6 O1 Na1 155.9(2) . 4_565
C14 O2 Na1 139.4(2) . .
C35 O3 Na1 138.3(2) . 2_646
C10 O5 C13 117.6(3) . .
C21 O6 C18 117.5(5) . .
C31 O7 C34 117.6(4) . .
C39 O8 C42 117.8(3) . .
C43 O9 H9A 109.5 . .
C44 O10 Na1 112.3(4) . .
C44 O10 H10 95.2 . .
Na1 O10 H10 142.2 . .
O1 Na1 O3 120.34(10) 4_566 2_656
O1 Na1 O10 98.85(14) 4_566 .
O3 Na1 O10 120.13(13) 2_656 .
O1 Na1 O2 106.31(10) 4_566 .
O3 Na1 O2 107.40(9) 2_656 .
O10 Na1 O2 101.69(13) . .
N1 Co1 N4 177.62(11) . .
N1 Co1 N2 82.07(10) . .
N4 Co1 N2 95.60(11) . .
N1 Co1 N3 81.62(10) . .
N4 Co1 N3 100.70(11) . .
N2 Co1 N3 163.69(10) . .
N1 Co1 N5 97.93(10) . .
N4 Co1 N5 81.61(11) . .
N2 Co1 N5 92.29(11) . .
N3 Co1 N5 89.83(11) . .
N1 Co1 N6 98.64(10) . .
N4 Co1 N6 81.83(10) . .
N2 Co1 N6 89.92(10) . .
N3 Co1 N6 92.65(10) . .
N5 Co1 N6 163.43(10) . .

loop_
_geom_bond_atom_site_label_1
_geom_bond_atom_site_label_2
_geom_bond_distance
_geom_bond_site_symmetry_2
C1 N1 1.333(4) .
C1 C2 1.381(4) .
C1 C14 1.498(4) .
C2 C3 1.386(5) .
C2 H2 0.9300 .
C3 C4 1.382(4) .
C3 H3 0.9300 .
C4 C5 1.385(4) .
C4 H4 0.9300 .
C5 N1 1.335(4) .
C5 C6 1.503(4) .
C6 O1 1.244(4) .
C6 N2 1.325(4) .
C7 C12 1.377(4) .
C7 C8 1.393(4) .
C7 N2 1.423(4) .
C8 C9 1.384(5) .
C8 H8 0.9300 .
C9 C10 1.388(5) .
C9 H9 0.9300 .
C10 C11 1.366(5) .
C10 O5 1.384(4) .
C11 C12 1.402(4) .
C11 H11 0.9300 .
C12 H12 0.9300 .
C13 O5 1.390(6) .
C13 H13A 0.9600 .
C13 H13B 0.9600 .
C13 H13C 0.9600 .
C14 O2 1.248(4) .
C14 N3 1.339(3) .
C15 C20 1.361(5) .
C15 C16 1.405(5) .
C15 N3 1.410(4) .
C16 C17 1.362(6) .
C16 H16 0.9300 .
C17 C18 1.349(6) .
C17 H17 0.9300 .
C18 C19 1.364(6) .
C18 O6 1.405(5) .
C19 C20 1.438(6) .
C19 H19 0.9300 .
C20 H20 0.9300 .
C21 O6 1.334(6) .
C21 H21A 0.9600 .
C21 H21B 0.9600 .
C21 H21C 0.9600 .
C22 N4 1.324(4) .
C22 C23 1.394(4) .
C22 C27 1.502(5) .
C23 C24 1.368(5) .
C23 H23 0.9300 .
C24 C25 1.378(5) .
C24 H24 0.9300 .
C25 C26 1.400(4) .
C25 H25 0.9300 .
C26 N4 1.333(4) .
C26 C35 1.491(4) .
C27 O4 1.255(4) .
C27 N5 1.325(4) .
C28 C33 1.370(5) .
C28 C29 1.383(5) .
C28 N5 1.425(4) .
C29 C30 1.387(5) .
C29 H29 0.9300 .
C30 C31 1.371(6) .
C30 H30 0.9300 .
C31 C32 1.361(6) .
C31 O7 1.383(4) .
C32 C33 1.405(5) .
C32 H32 0.9300 .
C33 H33 0.9300 .
C34 O7 1.414(7) .
C34 H34A 0.9600 .
C34 H34B 0.9600 .
C34 H34C 0.9600 .
C35 O3 1.256(3) .
C35 N6 1.337(3) .
C36 C41 1.375(5) .
C36 C37 1.391(4) .
C36 N6 1.426(4) .
C37 C38 1.382(4) .
C37 H37 0.9300 .
C38 C39 1.384(5) .
C38 H38 0.9300 .
C39 O8 1.372(4) .
C39 C40 1.379(5) .
C40 C41 1.400(5) .
C40 H40 0.9300 .
C41 H41 0.9300 .
C42 O8 1.424(5) .
C42 H42A 0.9600 .
C42 H42B 0.9600 .
C42 H42C 0.9600 .
C43 O9 1.388(8) .
C43 H43A 0.9600 .
C43 H43B 0.9600 .
C43 H43C 0.9600 .
C44 O10 1.405(7) .
C44 H44A 0.9600 .
C44 H44B 0.9600 .
C44 H44C 0.9600 .
N1 Co1 1.842(2) .
N2 Co1 1.956(3) .
N3 Co1 1.959(3) .
N4 Co1 1.853(2) .
N5 Co1 1.964(2) .
N6 Co1 1.968(2) .
O1 Na1 2.231(3) 4_565
O2 Na1 2.311(2) .
O3 Na1 2.271(3) 2_646
O9 H9A 0.8200 .
O10 Na1 2.285(3) .
O10 H10 0.9690 .
Na1 O1 2.231(3) 4_566
Na1 O3 2.271(3) 2_656

loop_
_geom_torsion_atom_site_label_1
_geom_torsion_atom_site_label_2
_geom_torsion_atom_site_label_3
_geom_torsion_atom_site_label_4
_geom_torsion
_geom_torsion_site_symmetry_4
N1 C1 C2 C3 0.9(4) .
C14 C1 C2 C3 -177.0(3) .
C1 C2 C3 C4 0.1(5) .
C2 C3 C4 C5 -1.1(5) .
C3 C4 C5 N1 1.1(5) .
C3 C4 C5 C6 -177.2(3) .
N1 C5 C6 O1 -174.9(3) .
C4 C5 C6 O1 3.5(5) .
N1 C5 C6 N2 5.4(3) .
C4 C5 C6 N2 -176.2(3) .
C12 C7 C8 C9 0.6(6) .
N2 C7 C8 C9 -173.9(4) .
C7 C8 C9 C10 0.6(6) .
C8 C9 C10 C11 -1.6(7) .
C8 C9 C10 O5 -179.7(4) .
O5 C10 C11 C12 179.3(4) .
C9 C10 C11 C12 1.5(6) .
C8 C7 C12 C11 -0.7(5) .
N2 C7 C12 C11 173.6(3) .
C10 C11 C12 C7 -0.3(6) .
N1 C1 C14 O2 -177.1(3) .
C2 C1 C14 O2 0.9(5) .
N1 C1 C14 N3 3.2(3) .
C2 C1 C14 N3 -178.7(3) .
C20 C15 C16 C17 -0.1(6) .
N3 C15 C16 C17 173.4(4) .
C15 C16 C17 C18 -2.2(7) .
C16 C17 C18 C19 3.2(7) .
C16 C17 C18 O6 -178.9(4) .
C17 C18 C19 C20 -1.9(6) .
O6 C18 C19 C20 -179.6(4) .
C16 C15 C20 C19 1.4(5) .
N3 C15 C20 C19 -172.0(3) .
C18 C19 C20 C15 -0.4(6) .
N4 C22 C23 C24 -1.8(6) .
C27 C22 C23 C24 172.6(4) .
C22 C23 C24 C25 0.5(7) .
C23 C24 C25 C26 1.0(7) .
C24 C25 C26 N4 -1.2(6) .
C24 C25 C26 C35 179.3(4) .
N4 C22 C27 O4 -179.9(4) .
C23 C22 C27 O4 5.4(7) .
N4 C22 C27 N5 3.4(5) .
C23 C22 C27 N5 -171.3(4) .
C33 C28 C29 C30 0.4(5) .
N5 C28 C29 C30 177.1(3) .
C28 C29 C30 C31 -0.3(6) .
C29 C30 C31 C32 0.4(6) .
C29 C30 C31 O7 179.7(4) .
C30 C31 C32 C33 -0.8(6) .
O7 C31 C32 C33 -179.9(4) .
C29 C28 C33 C32 -0.8(6) .
N5 C28 C33 C32 -177.5(3) .
C31 C32 C33 C28 0.9(6) .
N4 C26 C35 O3 -177.3(3) .
C25 C26 C35 O3 2.2(6) .
N4 C26 C35 N6 4.9(4) .
C25 C26 C35 N6 -175.7(4) .
C41 C36 C37 C38 -1.1(5) .
N6 C36 C37 C38 177.7(3) .
C36 C37 C38 C39 -0.2(5) .
C37 C38 C39 O8 -179.0(3) .
C37 C38 C39 C40 1.5(5) .
O8 C39 C40 C41 179.2(3) .
C38 C39 C40 C41 -1.4(5) .
C37 C36 C41 C40 1.2(5) .
N6 C36 C41 C40 -177.5(3) .
C39 C40 C41 C36 0.0(5) .
C2 C1 N1 C5 -0.9(4) .
C14 C1 N1 C5 177.3(2) .
C2 C1 N1 Co1 -179.1(2) .
C14 C1 N1 Co1 -0.9(3) .
C4 C5 N1 C1 -0.1(4) .
C6 C5 N1 C1 178.4(2) .
C4 C5 N1 Co1 178.1(2) .
C6 C5 N1 Co1 -3.4(3) .
O1 C6 N2 C7 6.6(5) .
C5 C6 N2 C7 -173.7(2) .
O1 C6 N2 Co1 175.3(3) .
C5 C6 N2 Co1 -5.0(3) .
C12 C7 N2 C6 71.2(4) .
C8 C7 N2 C6 -114.5(3) .
C12 C7 N2 Co1 -96.6(3) .
C8 C7 N2 Co1 77.7(4) .
O2 C14 N3 C15 6.3(5) .
C1 C14 N3 C15 -174.1(3) .
O2 C14 N3 Co1 176.3(2) .
C1 C14 N3 Co1 -4.1(3) .
C20 C15 N3 C14 -124.7(3) .
C16 C15 N3 C14 62.0(4) .
C20 C15 N3 Co1 65.9(4) .
C16 C15 N3 Co1 -107.4(3) .
C23 C22 N4 C26 1.6(5) .
C27 C22 N4 C26 -173.5(3) .
C23 C22 N4 Co1 176.0(3) .
C27 C22 N4 Co1 0.8(4) .
C25 C26 N4 C22 -0.1(5) .
C35 C26 N4 C22 179.4(3) .
C25 C26 N4 Co1 -174.5(3) .
C35 C26 N4 Co1 5.0(4) .
O4 C27 N5 C28 -4.6(6) .
C22 C27 N5 C28 171.8(3) .
O4 C27 N5 Co1 177.7(3) .
C22 C27 N5 Co1 -5.8(4) .
C33 C28 N5 C27 -76.4(5) .
C29 C28 N5 C27 107.0(4) .
C33 C28 N5 Co1 101.0(3) .
C29 C28 N5 Co1 -75.5(4) .
O3 C35 N6 C36 -5.5(5) .
C26 C35 N6 C36 172.2(3) .
O3 C35 N6 Co1 170.5(3) .
C26 C35 N6 Co1 -11.8(3) .
C41 C36 N6 C35 64.2(4) .
C37 C36 N6 C35 -114.5(3) .
C41 C36 N6 Co1 -111.3(3) .
C37 C36 N6 Co1 70.0(4) .
N2 C6 O1 Na1 150.5(4) 4_565
C5 C6 O1 Na1 -29.3(7) 4_565
N3 C14 O2 Na1 -154.0(2) .
C1 C14 O2 Na1 26.4(5) .
N6 C35 O3 Na1 -69.3(5) 2_646
C26 C35 O3 Na1 113.2(3) 2_646
C11 C10 O5 C13 -7.5(7) .
C9 C10 O5 C13 170.4(5) .
C17 C18 O6 C21 -178.6(5) .
C19 C18 O6 C21 -0.7(7) .
C32 C31 O7 C34 0.7(7) .
C30 C31 O7 C34 -178.5(5) .
C40 C39 O8 C42 -5.1(6) .
C38 C39 O8 C42 175.4(4) .
C44 O10 Na1 O1 -40.9(5) 4_566
C44 O10 Na1 O3 -173.9(4) 2_656
C44 O10 Na1 O2 67.9(5) .
C14 O2 Na1 O1 169.2(3) 4_566
C14 O2 Na1 O3 -60.8(3) 2_656
C14 O2 Na1 O10 66.3(3) .
C1 N1 Co1 N4 166(2) .
C5 N1 Co1 N4 -12(3) .
C1 N1 Co1 N2 178.9(2) .
C5 N1 Co1 N2 0.6(2) .
C1 N1 Co1 N3 -1.0(2) .
C5 N1 Co1 N3 -179.3(2) .
C1 N1 Co1 N5 87.7(2) .
C5 N1 Co1 N5 -90.6(2) .
C1 N1 Co1 N6 -92.4(2) .
C5 N1 Co1 N6 89.3(2) .
C22 N4 Co1 N1 -82(2) .
C26 N4 Co1 N1 92(2) .
C22 N4 Co1 N2 -94.6(3) .
C26 N4 Co1 N2 80.0(2) .
C22 N4 Co1 N3 85.1(3) .
C26 N4 Co1 N3 -100.2(2) .
C22 N4 Co1 N5 -3.1(3) .
C26 N4 Co1 N5 171.5(3) .
C22 N4 Co1 N6 176.3(3) .
C26 N4 Co1 N6 -9.1(2) .
C6 N2 Co1 N1 2.7(2) .
C7 N2 Co1 N1 171.1(2) .
C6 N2 Co1 N4 -177.8(2) .
C7 N2 Co1 N4 -9.4(2) .
C6 N2 Co1 N3 3.2(5) .
C7 N2 Co1 N3 171.5(3) .
C6 N2 Co1 N5 100.4(2) .
C7 N2 Co1 N5 -91.2(2) .
C6 N2 Co1 N6 -96.0(2) .
C7 N2 Co1 N6 72.3(2) .
C14 N3 Co1 N1 3.0(2) .
C15 N3 Co1 N1 172.9(2) .
C14 N3 Co1 N4 -176.5(2) .
C15 N3 Co1 N4 -6.5(2) .
C14 N3 Co1 N2 2.5(5) .
C15 N3 Co1 N2 172.5(3) .
C14 N3 Co1 N5 -95.1(2) .
C15 N3 Co1 N5 74.9(2) .
C14 N3 Co1 N6 101.3(2) .
C15 N3 Co1 N6 -88.7(2) .
C27 N5 Co1 N1 -177.2(3) .
C28 N5 Co1 N1 5.2(3) .
C27 N5 Co1 N4 5.1(3) .
C28 N5 Co1 N4 -172.4(3) .
C27 N5 Co1 N2 100.5(3) .
C28 N5 Co1 N2 -77.1(3) .
C27 N5 Co1 N3 -95.7(3) .
C28 N5 Co1 N3 86.8(3) .
C27 N5 Co1 N6 3.0(6) .
C28 N5 Co1 N6 -174.5(3) .
C35 N6 Co1 N1 -165.9(2) .
C36 N6 Co1 N1 9.7(3) .
C35 N6 Co1 N4 11.8(2) .
C36 N6 Co1 N4 -172.6(3) .
C35 N6 Co1 N2 -83.9(2) .
C36 N6 Co1 N2 91.7(3) .
C35 N6 Co1 N3 112.2(2) .
C36 N6 Co1 N3 -72.2(3) .
C35 N6 Co1 N5 13.8(5) .
C36 N6 Co1 N5 -170.6(4) .
